data_7051873
loop_
_publ_author_name
'Burchell, Tara J.'
'Enright, Gary D.'
'Ripmeester, John A.'

_publ_section_title
;
 Guest capture, storage and removal in the TATM host framework: a
 single-crystal study
;
_journal_issue 5
_journal_name_full 'New Journal of Chemistry'
_journal_page_first 864
_journal_paper_doi 10.1039/b718592h
_journal_volume 32
_journal_year 2008
_chemical_formula_moiety '2(C19H16O3S3) 0.40(C2H4Cl2) 0.60(C3H6O1)'
_chemical_formula_sum 'C40.6 H37.2 Cl0.8 O6.6 S6'
_chemical_formula_weight 851.42
_chemical_name_systematic
;
?
;
_space_group_IT_number 2
_symmetry_cell_setting triclinic
_symmetry_space_group_name_Hall '-P 1'
_symmetry_space_group_name_H-M 'P -1'
_atom_sites_solution_hydrogens geom
_atom_sites_solution_primary direct
_atom_sites_solution_secondary difmap
_audit_creation_method SHELXL-97
_cell_angle_alpha 97.149(4)
_cell_angle_beta 106.072(4)
_cell_angle_gamma 96.567(4)
_cell_formula_units_Z 1
_cell_length_a 7.9717(6)
_cell_length_b 10.8775(7)
_cell_length_c 12.1307(9)
_cell_measurement_reflns_used 5564
_cell_measurement_temperature 100(1)
_cell_measurement_theta_max 32.50
_cell_measurement_theta_min 2.75
_cell_volume 990.62(13)
_computing_cell_refinement 'SAINT (Bruker, 2006)'
_computing_data_collection 'APEX2 (Bruker, 2006)'
_computing_data_reduction 'SAINT (Bruker, 2006)'
_computing_structure_refinement 'SHELXL-97 (Sheldrick, 1997)'
_computing_structure_solution 'SHELXS-97 (Sheldrick, 1990)'
_diffrn_ambient_temperature 95(2)
_diffrn_measured_fraction_theta_full 0.945
_diffrn_measured_fraction_theta_max 0.945
_diffrn_measurement_device_type 'Bruker Kappa APEXII CCD'
_diffrn_measurement_method ' \f & \w scans'
_diffrn_radiation_monochromator graphite
_diffrn_radiation_source 'fine-focus sealed tube'
_diffrn_radiation_type MoK\a
_diffrn_radiation_wavelength 0.71073
_diffrn_reflns_av_R_equivalents 0.0325
_diffrn_reflns_av_sigmaI/netI 0.0494
_diffrn_reflns_limit_h_max 10
_diffrn_reflns_limit_h_min -11
_diffrn_reflns_limit_k_max 13
_diffrn_reflns_limit_k_min -15
_diffrn_reflns_limit_l_max 17
_diffrn_reflns_limit_l_min -17
_diffrn_reflns_number 13226
_diffrn_reflns_theta_full 30.51
_diffrn_reflns_theta_max 30.51
_diffrn_reflns_theta_min 2.69
_diffrn_standards_number 0
_exptl_absorpt_coefficient_mu 0.448
_exptl_absorpt_correction_T_max 0.9157
_exptl_absorpt_correction_T_min 0.8699
_exptl_absorpt_correction_type multi-scan
_exptl_absorpt_process_details SADABS
_exptl_crystal_colour 'pale yellow'
_exptl_crystal_density_diffrn 1.427
_exptl_crystal_density_method 'not measured'
_exptl_crystal_description block
_exptl_crystal_F_000 443
_exptl_crystal_size_max 0.32
_exptl_crystal_size_mid 0.28
_exptl_crystal_size_min 0.20
_refine_diff_density_max 0.578
_refine_diff_density_min -0.388
_refine_diff_density_rms 0.088
_refine_ls_extinction_method none
_refine_ls_goodness_of_fit_ref 1.039
_refine_ls_hydrogen_treatment mixed
_refine_ls_matrix_type full
_refine_ls_number_parameters 309
_refine_ls_number_reflns 5736
_refine_ls_number_restraints 34
_refine_ls_restrained_S_all 1.041
_refine_ls_R_factor_all 0.0655
_refine_ls_R_factor_gt 0.0478
_refine_ls_shift/su_max 0.002
_refine_ls_shift/su_mean 0.000
_refine_ls_structure_factor_coef Fsqd
_refine_ls_weighting_details 'calc w=1/[\s^2^(Fo^2^)+(0.0638P)^2^+0.7403P] where P=(Fo^2^+2Fc^2^)/3'
_refine_ls_weighting_scheme calc
_refine_ls_wR_factor_gt 0.1193
_refine_ls_wR_factor_ref 0.1314
_reflns_number_gt 4448
_reflns_number_total 5736
_reflns_threshold_expression >2sigma(I)
_cod_data_source_file b718592h.txt
_cod_data_source_block dce-ace-40-60
_cod_original_cell_volume 990.62(12)
_cod_original_formula_sum 'C40.60 H37.20 Cl0.80 O6.60 S6'
_cod_database_code 7051873

loop_
_symmetry_equiv_pos_as_xyz
'x, y, z'
'-x, -y, -z'

loop_
_atom_site_label
_atom_site_type_symbol
_atom_site_fract_x
_atom_site_fract_y
_atom_site_fract_z
_atom_site_U_iso_or_equiv
_atom_site_adp_type
_atom_site_occupancy
_atom_site_symmetry_multiplicity
_atom_site_calc_flag
_atom_site_refinement_flags
_atom_site_disorder_assembly
_atom_site_disorder_group
O1 O 0.36029(19) -0.06885(14) 0.14556(14) 0.0218(3) Uani 1 1 d . . .
O2 O 1.0596(2) 0.47111(15) -0.23517(15) 0.0238(3) Uani 1 1 d . . .
O3 O 1.4517(2) 0.42538(17) 0.67002(15) 0.0324(4) Uani 1 1 d . . .
S1 S 0.58591(6) 0.16765(5) 0.15485(5) 0.01662(12) Uani 1 1 d . . .
S2 S 1.25582(6) 0.45961(4) 0.01046(4) 0.01617(12) Uani 1 1 d . . .
S3 S 1.41296(7) 0.20458(5) 0.49401(5) 0.02138(13) Uani 1 1 d . . .
C1 C 1.0980(2) 0.17730(18) 0.16586(17) 0.0140(4) Uani 1 1 d . . .
H1 H 1.1356 0.0987 0.1352 0.017 Uiso 1 1 calc R . .
C2 C 0.9033(2) 0.14584(18) 0.15672(16) 0.0131(3) Uani 1 1 d . . .
C3 C 0.8155(3) 0.02288(19) 0.14888(17) 0.0148(4) Uani 1 1 d . . .
C4 C 0.6423(3) 0.01980(18) 0.14768(17) 0.0146(4) Uani 1 1 d . . .
C5 C 0.7934(3) 0.23293(19) 0.15979(18) 0.0157(4) Uani 1 1 d . . .
C6 C 0.5092(3) -0.08645(19) 0.14442(18) 0.0172(4) Uani 1 1 d . . .
C7 C 0.5612(3) -0.2144(2) 0.1436(2) 0.0243(5) Uani 1 1 d . . .
H7A H 0.6245 -0.2240 0.2230 0.036 Uiso 1 1 calc R . .
H7B H 0.6383 -0.2248 0.0937 0.036 Uiso 1 1 calc R . .
H7C H 0.4551 -0.2780 0.1136 0.036 Uiso 1 1 calc R . .
C8 C 1.1278(2) 0.27407(18) 0.09042(17) 0.0136(4) Uani 1 1 d . . .
C9 C 1.0203(2) 0.26612(18) -0.02540(17) 0.0136(4) Uani 1 1 d . . .
C10 C 1.0725(2) 0.36044(18) -0.08025(17) 0.0137(4) Uani 1 1 d . . .
C11 C 1.2607(3) 0.37528(19) 0.12078(18) 0.0163(4) Uani 1 1 d . . .
C12 C 0.9943(3) 0.38341(19) -0.19800(18) 0.0172(4) Uani 1 1 d . . .
C13 C 0.8312(3) 0.2978(2) -0.2732(2) 0.0291(5) Uani 1 1 d . . .
H13A H 0.7264 0.3337 -0.2665 0.044 Uiso 1 1 calc R . .
H13B H 0.8278 0.2156 -0.2479 0.044 Uiso 1 1 calc R . .
H13C H 0.8326 0.2881 -0.3543 0.044 Uiso 1 1 calc R . .
C14 C 1.2056(2) 0.21458(19) 0.29230(17) 0.0154(4) Uani 1 1 d . . .
C15 C 1.2010(3) 0.3260(2) 0.36565(18) 0.0165(4) Uani 1 1 d . . .
C16 C 1.3071(3) 0.3340(2) 0.47761(18) 0.0179(4) Uani 1 1 d . . .
C17 C 1.3150(3) 0.1412(2) 0.35120(18) 0.0184(4) Uani 1 1 d . . .
C18 C 1.3464(3) 0.4348(2) 0.57776(19) 0.0215(4) Uani 1 1 d . . .
C19 C 1.2541(3) 0.5468(2) 0.5654(2) 0.0255(5) Uani 1 1 d . . .
H19A H 1.1545 0.5374 0.5978 0.038 Uiso 1 1 calc R . .
H19B H 1.2103 0.5537 0.4829 0.038 Uiso 1 1 calc R . .
H19C H 1.3370 0.6226 0.6073 0.038 Uiso 1 1 calc R . .
H3 H 0.866(3) -0.047(2) 0.144(2) 0.017(6) Uiso 1 1 d . . .
H5 H 0.822(3) 0.322(2) 0.163(2) 0.019(6) Uiso 1 1 d . . .
H9 H 0.923(3) 0.201(2) -0.060(2) 0.021(6) Uiso 1 1 d . . .
H11 H 1.352(3) 0.398(2) 0.193(2) 0.016(6) Uiso 1 1 d . . .
H15 H 1.140(3) 0.389(2) 0.340(2) 0.017(6) Uiso 1 1 d . . .
H17 H 1.330(4) 0.061(3) 0.324(3) 0.030(7) Uiso 1 1 d . . .
O4 O 0.9248(10) 0.8611(7) 0.3606(7) 0.0479(18) Uani 0.30 1 d PU A -1
C20 C 0.9963(9) 0.9362(7) 0.4546(7) 0.0190(13) Uani 0.30 1 d PDU A -1
C21 C 0.9211(15) 1.0602(9) 0.4710(11) 0.039(2) Uani 0.30 1 d PDU A -1
H21A H 0.8347 1.0683 0.3981 0.059 Uiso 0.30 1 calc PR A -1
H21B H 1.0176 1.1313 0.4927 0.059 Uiso 0.30 1 calc PR A -1
H21C H 0.8633 1.0593 0.5325 0.059 Uiso 0.30 1 calc PR A -1
C22 C 1.1407(14) 0.8943(13) 0.5481(10) 0.037(3) Uani 0.30 1 d PDU A -1
H22A H 1.1668 0.8134 0.5173 0.056 Uiso 0.30 1 calc PR A -1
H22B H 1.0998 0.8857 0.6162 0.056 Uiso 0.30 1 calc PR A -1
H22C H 1.2478 0.9570 0.5705 0.056 Uiso 0.30 1 calc PR A -1
C31 C 0.9423(8) 0.9981(7) 0.4402(5) 0.0351(15) Uani 0.40 1 d PDU . 2
H31A H 0.8768 0.9123 0.4082 0.042 Uiso 0.40 1 calc PR . 2
H31B H 1.0147 1.0214 0.3893 0.042 Uiso 0.40 1 calc PR . 2
Cl1 Cl 0.7903(3) 1.1064(2) 0.44482(17) 0.0335(4) Uani 0.40 1 d PD B 2

loop_
_atom_site_aniso_label
_atom_site_aniso_U_11
_atom_site_aniso_U_22
_atom_site_aniso_U_33
_atom_site_aniso_U_23
_atom_site_aniso_U_13
_atom_site_aniso_U_12
O1 0.0159(7) 0.0219(8) 0.0270(8) -0.0009(6) 0.0094(6) -0.0021(6)
O2 0.0278(8) 0.0203(8) 0.0244(8) 0.0071(6) 0.0092(6) 0.0005(6)
O3 0.0353(10) 0.0346(10) 0.0176(8) -0.0002(7) -0.0037(7) -0.0009(7)
S1 0.0131(2) 0.0151(2) 0.0223(3) 0.00153(18) 0.00715(18) 0.00163(17)
S2 0.0149(2) 0.0134(2) 0.0192(3) 0.00005(17) 0.00608(18) -0.00195(16)
S3 0.0179(2) 0.0262(3) 0.0167(3) 0.00510(19) -0.00061(18) 0.00211(19)
C1 0.0135(8) 0.0163(9) 0.0115(9) 0.0015(7) 0.0033(7) 0.0019(7)
C2 0.0130(8) 0.0143(8) 0.0109(8) 0.0001(6) 0.0037(6) -0.0004(6)
C3 0.0149(9) 0.0149(9) 0.0134(9) 0.0016(7) 0.0031(7) 0.0011(7)
C4 0.0167(9) 0.0125(8) 0.0137(9) 0.0001(7) 0.0045(7) 0.0004(7)
C5 0.0146(9) 0.0143(9) 0.0177(9) 0.0015(7) 0.0055(7) -0.0008(7)
C6 0.0168(9) 0.0165(9) 0.0163(9) -0.0013(7) 0.0053(7) -0.0027(7)
C7 0.0268(11) 0.0157(10) 0.0309(12) 0.0037(8) 0.0106(9) 0.0003(8)
C8 0.0103(8) 0.0152(9) 0.0153(9) -0.0002(7) 0.0051(7) 0.0015(6)
C9 0.0105(8) 0.0137(8) 0.0162(9) -0.0005(7) 0.0053(7) 0.0003(6)
C10 0.0107(8) 0.0147(9) 0.0162(9) 0.0011(7) 0.0053(7) 0.0021(6)
C11 0.0128(8) 0.0181(9) 0.0168(9) 0.0002(7) 0.0045(7) 0.0008(7)
C12 0.0164(9) 0.0175(9) 0.0189(10) 0.0036(7) 0.0068(7) 0.0033(7)
C13 0.0259(11) 0.0338(13) 0.0202(11) 0.0085(9) -0.0019(9) -0.0083(9)
C14 0.0121(8) 0.0191(9) 0.0146(9) 0.0023(7) 0.0045(7) 0.0007(7)
C15 0.0132(8) 0.0215(10) 0.0139(9) 0.0022(7) 0.0044(7) -0.0005(7)
C16 0.0151(9) 0.0209(10) 0.0158(9) 0.0037(7) 0.0033(7) -0.0019(7)
C17 0.0145(9) 0.0225(10) 0.0169(10) 0.0023(8) 0.0037(7) 0.0011(7)
C18 0.0208(10) 0.0249(11) 0.0162(10) 0.0020(8) 0.0061(8) -0.0068(8)
C19 0.0290(11) 0.0261(11) 0.0194(11) -0.0007(8) 0.0081(9) -0.0006(9)
O4 0.048(3) 0.048(3) 0.042(3) -0.002(2) 0.007(2) 0.012(3)
C20 0.025(3) 0.021(3) 0.019(3) 0.006(2) 0.014(2) 0.008(2)
C21 0.043(4) 0.036(4) 0.043(4) 0.001(3) 0.023(3) 0.005(3)
C22 0.036(4) 0.049(4) 0.027(4) 0.003(3) 0.012(3) 0.007(4)
C31 0.028(3) 0.046(3) 0.031(3) 0.006(3) 0.010(2) 0.002(2)
Cl1 0.0326(10) 0.0469(10) 0.0231(8) 0.0055(6) 0.0043(7) 0.0253(9)

loop_
_atom_type_symbol
_atom_type_description
_atom_type_scat_dispersion_real
_atom_type_scat_dispersion_imag
_atom_type_scat_source
C C 0.0033 0.0016 'International Tables Vol C Tables 4.2.6.8 and 6.1.1.4'
H H 0.0000 0.0000 'International Tables Vol C Tables 4.2.6.8 and 6.1.1.4'
O O 0.0106 0.0060 'International Tables Vol C Tables 4.2.6.8 and 6.1.1.4'
S S 0.1246 0.1234 'International Tables Vol C Tables 4.2.6.8 and 6.1.1.4'
Cl Cl 0.1484 0.1585 'International Tables Vol C Tables 4.2.6.8 and 6.1.1.4'

loop_
_geom_angle_atom_site_label_1
_geom_angle_atom_site_label_2
_geom_angle_atom_site_label_3
_geom_angle
_geom_angle_site_symmetry_1
_geom_angle_site_symmetry_3
_geom_angle_publ_flag
C5 S1 C4 91.64(10) . . ?
C11 S2 C10 91.58(10) . . ?
C17 S3 C16 91.35(10) . . ?
C14 C1 C8 113.77(15) . . ?
C14 C1 C2 109.75(15) . . ?
C8 C1 C2 111.37(16) . . ?
C14 C1 H1 107.2 . . ?
C8 C1 H1 107.2 . . ?
C2 C1 H1 107.2 . . ?
C5 C2 C3 111.65(17) . . ?
C5 C2 C1 124.27(17) . . ?
C3 C2 C1 124.03(17) . . ?
C4 C3 C2 112.90(18) . . ?
C4 C3 H3 122.7(16) . . ?
C2 C3 H3 124.4(16) . . ?
C3 C4 C6 130.10(19) . . ?
C3 C4 S1 111.20(14) . . ?
C6 C4 S1 118.68(15) . . ?
C2 C5 S1 112.61(15) . . ?
C2 C5 H5 127.1(15) . . ?
S1 C5 H5 120.3(15) . . ?
O1 C6 C4 119.96(19) . . ?
O1 C6 C7 121.50(18) . . ?
C4 C6 C7 118.52(18) . . ?
C6 C7 H7A 109.5 . . ?
C6 C7 H7B 109.5 . . ?
H7A C7 H7B 109.5 . . ?
C6 C7 H7C 109.5 . . ?
H7A C7 H7C 109.5 . . ?
H7B C7 H7C 109.5 . . ?
C11 C8 C9 111.31(18) . . ?
C11 C8 C1 126.39(18) . . ?
C9 C8 C1 122.26(16) . . ?
C10 C9 C8 113.31(17) . . ?
C10 C9 H9 124.9(16) . . ?
C8 C9 H9 121.7(16) . . ?
C9 C10 C12 128.99(18) . . ?
C9 C10 S2 111.05(15) . . ?
C12 C10 S2 119.96(15) . . ?
C8 C11 S2 112.75(16) . . ?
C8 C11 H11 126.3(15) . . ?
S2 C11 H11 120.9(15) . . ?
O2 C12 C10 121.07(19) . . ?
O2 C12 C13 120.4(2) . . ?
C10 C12 C13 118.52(18) . . ?
C12 C13 H13A 109.5 . . ?
C12 C13 H13B 109.5 . . ?
H13A C13 H13B 109.5 . . ?
C12 C13 H13C 109.5 . . ?
H13A C13 H13C 109.5 . . ?
H13B C13 H13C 109.5 . . ?
C17 C14 C15 111.60(18) . . ?
C17 C14 C1 123.28(18) . . ?
C15 C14 C1 125.07(18) . . ?
C16 C15 C14 112.8(2) . . ?
C16 C15 H15 123.2(16) . . ?
C14 C15 H15 123.8(16) . . ?
C15 C16 C18 130.2(2) . . ?
C15 C16 S3 111.29(16) . . ?
C18 C16 S3 118.46(16) . . ?
C14 C17 S3 112.93(16) . . ?
C14 C17 H17 126.9(19) . . ?
S3 C17 H17 119.9(19) . . ?
O3 C18 C16 119.8(2) . . ?
O3 C18 C19 121.1(2) . . ?
C16 C18 C19 119.10(19) . . ?
C18 C19 H19A 109.5 . . ?
C18 C19 H19B 109.5 . . ?
H19A C19 H19B 109.5 . . ?
C18 C19 H19C 109.5 . . ?
H19A C19 H19C 109.5 . . ?
H19B C19 H19C 109.5 . . ?
O4 C20 C22 118.0(8) . . ?
O4 C20 C21 117.4(8) . . ?
C22 C20 C21 124.4(10) . . ?
C20 C21 H21A 109.5 . . ?
C20 C21 H21B 109.5 . . ?
H21A C21 H21B 109.5 . . ?
C20 C21 H21C 109.5 . . ?
H21A C21 H21C 109.5 . . ?
H21B C21 H21C 109.5 . . ?
C20 C22 H22A 109.5 . . ?
C20 C22 H22B 109.5 . . ?
H22A C22 H22B 109.5 . . ?
C20 C22 H22C 109.5 . . ?
H22A C22 H22C 109.5 . . ?
H22B C22 H22C 109.5 . . ?
C31 C31 Cl1 108.5(7) 2_776 . ?
C31 C31 H31A 110.0 2_776 . ?
Cl1 C31 H31A 110.0 . . ?
C31 C31 H31B 110.0 2_776 . ?
Cl1 C31 H31B 110.0 . . ?
H31A C31 H31B 108.4 . . ?

loop_
_geom_bond_atom_site_label_1
_geom_bond_atom_site_label_2
_geom_bond_distance
_geom_bond_site_symmetry_2
_geom_bond_publ_flag
O1 C6 1.227(2) . ?
O2 C12 1.228(2) . ?
O3 C18 1.223(3) . ?
S1 C5 1.706(2) . ?
S1 C4 1.717(2) . ?
S2 C11 1.708(2) . ?
S2 C10 1.7217(19) . ?
S3 C17 1.708(2) . ?
S3 C16 1.727(2) . ?
C1 C14 1.513(3) . ?
C1 C8 1.518(3) . ?
C1 C2 1.520(3) . ?
C1 H1 1.0000 . ?
C2 C5 1.366(3) . ?
C2 C3 1.416(3) . ?
C3 C4 1.373(3) . ?
C3 H3 0.90(3) . ?
C4 C6 1.466(3) . ?
C5 H5 0.97(3) . ?
C6 C7 1.496(3) . ?
C7 H7A 0.9800 . ?
C7 H7B 0.9800 . ?
C7 H7C 0.9800 . ?
C8 C11 1.374(3) . ?
C8 C9 1.415(3) . ?
C9 C10 1.376(3) . ?
C9 H9 0.95(3) . ?
C10 C12 1.457(3) . ?
C11 H11 0.96(3) . ?
C12 C13 1.498(3) . ?
C13 H13A 0.9800 . ?
C13 H13B 0.9800 . ?
C13 H13C 0.9800 . ?
C14 C17 1.366(3) . ?
C14 C15 1.421(3) . ?
C15 C16 1.373(3) . ?
C15 H15 0.93(3) . ?
C16 C18 1.468(3) . ?
C17 H17 0.93(3) . ?
C18 C19 1.496(3) . ?
C19 H19A 0.9800 . ?
C19 H19B 0.9800 . ?
C19 H19C 0.9800 . ?
O4 C20 1.262(10) . ?
C20 C22 1.531(9) . ?
C20 C21 1.550(8) . ?
C21 H21A 0.9800 . ?
C21 H21B 0.9800 . ?
C21 H21C 0.9800 . ?
C22 H22A 0.9800 . ?
C22 H22B 0.9800 . ?
C22 H22C 0.9800 . ?
C31 C31 1.481(12) 2_776 ?
C31 Cl1 1.791(7) . ?
C31 H31A 0.9900 . ?
C31 H31B 0.9900 . ?

loop_
_geom_torsion_atom_site_label_1
_geom_torsion_atom_site_label_2
_geom_torsion_atom_site_label_3
_geom_torsion_atom_site_label_4
_geom_torsion
_geom_torsion_site_symmetry_1
_geom_torsion_site_symmetry_2
_geom_torsion_site_symmetry_3
_geom_torsion_site_symmetry_4
_geom_torsion_publ_flag
C14 C1 C2 C5 82.4(2) . . . . ?
C8 C1 C2 C5 -44.5(3) . . . . ?
C14 C1 C2 C3 -94.8(2) . . . . ?
C8 C1 C2 C3 138.31(19) . . . . ?
C5 C2 C3 C4 -0.8(2) . . . . ?
C1 C2 C3 C4 176.76(17) . . . . ?
C2 C3 C4 C6 -177.7(2) . . . . ?
C2 C3 C4 S1 0.5(2) . . . . ?
C5 S1 C4 C3 -0.14(16) . . . . ?
C5 S1 C4 C6 178.33(17) . . . . ?
C3 C2 C5 S1 0.7(2) . . . . ?
C1 C2 C5 S1 -176.87(15) . . . . ?
C4 S1 C5 C2 -0.30(17) . . . . ?
C3 C4 C6 O1 178.9(2) . . . . ?
S1 C4 C6 O1 0.8(3) . . . . ?
C3 C4 C6 C7 0.9(3) . . . . ?
S1 C4 C6 C7 -177.27(16) . . . . ?
C14 C1 C8 C11 12.7(3) . . . . ?
C2 C1 C8 C11 137.38(19) . . . . ?
C14 C1 C8 C9 -169.87(17) . . . . ?
C2 C1 C8 C9 -45.2(2) . . . . ?
C11 C8 C9 C10 -0.2(2) . . . . ?
C1 C8 C9 C10 -177.93(17) . . . . ?
C8 C9 C10 C12 -179.52(19) . . . . ?
C8 C9 C10 S2 0.3(2) . . . . ?
C11 S2 C10 C9 -0.32(15) . . . . ?
C11 S2 C10 C12 179.54(16) . . . . ?
C9 C8 C11 S2 -0.1(2) . . . . ?
C1 C8 C11 S2 177.57(15) . . . . ?
C10 S2 C11 C8 0.24(16) . . . . ?
C9 C10 C12 O2 -178.4(2) . . . . ?
S2 C10 C12 O2 1.8(3) . . . . ?
C9 C10 C12 C13 1.9(3) . . . . ?
S2 C10 C12 C13 -177.93(17) . . . . ?
C8 C1 C14 C17 -125.6(2) . . . . ?
C2 C1 C14 C17 108.9(2) . . . . ?
C8 C1 C14 C15 57.1(2) . . . . ?
C2 C1 C14 C15 -68.4(2) . . . . ?
C17 C14 C15 C16 0.2(2) . . . . ?
C1 C14 C15 C16 177.76(17) . . . . ?
C14 C15 C16 C18 176.74(19) . . . . ?
C14 C15 C16 S3 -0.2(2) . . . . ?
C17 S3 C16 C15 0.14(16) . . . . ?
C17 S3 C16 C18 -177.21(16) . . . . ?
C15 C14 C17 S3 -0.1(2) . . . . ?
C1 C14 C17 S3 -177.70(14) . . . . ?
C16 S3 C17 C14 -0.03(16) . . . . ?
C15 C16 C18 O3 -177.0(2) . . . . ?
S3 C16 C18 O3 -0.2(3) . . . . ?
C15 C16 C18 C19 4.0(3) . . . . ?
S3 C16 C18 C19 -179.23(15) . . . . ?
H1 C1 C14 C17 -7.2 . . . . ?
H1 C1 C8 C11 -105.6 . . . . ?
H1 C1 C2 C5 -161.4 . . . . ?
